data_1522889
loop_
_publ_author_name
'Shelton, K.L.'
'Skinner, B.J.'
'Merewether, P.A.'

_publ_section_title
;
 Phases and phase relations in the sysem Pd-Pt-Sn
;
_journal_name_full 'Canadian Mineralogist'
_journal_page_first 599
_journal_page_last 605
_journal_volume 19
_journal_year 1981
_chemical_formula_sum 'Pd0.17 Pt0.83 Sn'
_chemical_name_systematic '(Pd0.17 Pt0.83) Sn'
_space_group_IT_number 194
_symmetry_space_group_name_Hall '-P 6c 2c'
_symmetry_space_group_name_H-M 'P 63/m m c'
_cell_angle_alpha 90
_cell_angle_beta 90
_cell_angle_gamma 120
_cell_formula_units_Z 2
_cell_length_a 4.104
_cell_length_b 4.104
_cell_length_c 5.436
_cell_volume 79.291
_citation_journal_id_ASTM CAMIA6
_cod_data_source_file Shelton_CAMIA6_1981_1726.cif
_cod_data_source_block Pd0.17Pt0.83Sn1
_cod_original_cell_volume 79.29116
_cod_original_formula_sum 'Pd0.17 Pt0.83 Sn1'
_cod_database_code 1522889

loop_
_symmetry_equiv_pos_as_xyz
x,y,z
x-y,x,z+1/2
-y,x-y,z
-x,-y,z+1/2
-x+y,-x,z
y,-x+y,z+1/2
-y,-x,-z+1/2
x-y,-y,-z
x,x-y,-z+1/2
y,x,-z
-x+y,y,-z+1/2
-x,-x+y,-z
-x,-y,-z
-x+y,-x,-z-1/2
y,-x+y,-z
x,y,-z-1/2
x-y,x,-z
-y,x-y,-z-1/2
y,x,z-1/2
-x+y,y,z
-x,-x+y,z-1/2
-y,-x,z
x-y,-y,z-1/2
x,x-y,z

loop_
_atom_site_label
_atom_site_type_symbol
_atom_site_fract_x
_atom_site_fract_y
_atom_site_fract_z
_atom_site_occupancy
_atom_site_U_iso_or_equiv
Pd1 Pd 0 0 0 0.17 0.0
Sn1 Sn 0.3333 0.6667 0.25 1 0.0
Pt1 Pt 0 0 0 0.83 0.0
